data_7004310
loop_
_publ_author_name
'Kromer, Lukas'
'Spingler, Bernhard'
'Alberto, Roger'

_publ_section_title
;
 Substitution reactions with [ReBr2(CO)2(NCCH3)2]&#x2212;: a convenient
 route to complexes with the cis-[Re(CO)2]+ core
;
_journal_issue 42
_journal_name_full 'Dalton Transactions'
_journal_page_first 5800
_journal_page_last 5806
_journal_paper_doi 10.1039/b805410j
_journal_year 2008
_chemical_formula_sum 'C22 H34 Br N12 O7 Re'
_chemical_formula_weight 844.72
_chemical_name_systematic
;
?
;
_space_group_IT_number 14
_symmetry_cell_setting monoclinic
_symmetry_space_group_name_Hall '-P 2yn'
_symmetry_space_group_name_H-M 'P 1 21/n 1'
_atom_sites_solution_hydrogens geom
_atom_sites_solution_primary direct
_atom_sites_solution_secondary difmap
_audit_creation_method SHELXL-97
_cell_angle_alpha 90.00
_cell_angle_beta 105.975(7)
_cell_angle_gamma 90.00
_cell_formula_units_Z 4
_cell_length_a 10.3611(7)
_cell_length_b 27.153(2)
_cell_length_c 11.6030(8)
_cell_measurement_reflns_used 8000
_cell_measurement_temperature 183(2)
_cell_volume 3138.3(4)
_computing_cell_refinement 'IPDS (Stoe, 1999)'
_computing_data_collection 'IPDS (Stoe, 1999)'
_computing_data_reduction 'X-RED (Stoe, 1999)'
_computing_molecular_graphics 'ORTEP-3 (Farrugia, 1997)'
_computing_publication_material 'SHELXL-97 (Sheldrick, 1997)'
_computing_structure_refinement 'SHELXL-97 (Sheldrick, 1997)'
_computing_structure_solution 'SIR-97 (Altomare, 1999)'
_diffrn_ambient_temperature 183(2)
_diffrn_measured_fraction_theta_full 0.984
_diffrn_measured_fraction_theta_max 0.984
_diffrn_measurement_device_type 'Stoe IPDS'
_diffrn_measurement_method '/f oscillation scan'
_diffrn_radiation_monochromator graphite
_diffrn_radiation_source 'fine-focus sealed tube'
_diffrn_radiation_type MoK\a
_diffrn_radiation_wavelength 0.71073
_diffrn_reflns_av_R_equivalents 0.0615
_diffrn_reflns_av_sigmaI/netI 0.0369
_diffrn_reflns_limit_h_max 13
_diffrn_reflns_limit_h_min -13
_diffrn_reflns_limit_k_max 35
_diffrn_reflns_limit_k_min -35
_diffrn_reflns_limit_l_max 15
_diffrn_reflns_limit_l_min -15
_diffrn_reflns_number 33748
_diffrn_reflns_theta_full 28.15
_diffrn_reflns_theta_max 28.15
_diffrn_reflns_theta_min 2.18
_diffrn_standards_interval_count 'every image'
_diffrn_standards_interval_time 6
_diffrn_standards_number 50-200
_exptl_absorpt_coefficient_mu 5.205
_exptl_absorpt_correction_T_max 0.7313
_exptl_absorpt_correction_T_min 0.2981
_exptl_absorpt_correction_type numerical
_exptl_crystal_colour colorless
_exptl_crystal_density_diffrn 1.788
_exptl_crystal_density_method 'not measured'
_exptl_crystal_description plate
_exptl_crystal_F_000 1664
_exptl_crystal_size_max 0.32
_exptl_crystal_size_mid 0.19
_exptl_crystal_size_min 0.06
_refine_diff_density_max 3.646
_refine_diff_density_min -2.252
_refine_diff_density_rms 0.264
_refine_ls_extinction_coef 0.0056(5)
_refine_ls_extinction_expression Fc^*^=kFc[1+0.001xFc^2^\l^3^/sin(2\q)]^-1/4^
_refine_ls_extinction_method SHELXL
_refine_ls_goodness_of_fit_ref 1.054
_refine_ls_hydrogen_treatment constr
_refine_ls_matrix_type full
_refine_ls_number_parameters 396
_refine_ls_number_reflns 7579
_refine_ls_number_restraints 0
_refine_ls_restrained_S_all 1.054
_refine_ls_R_factor_all 0.0684
_refine_ls_R_factor_gt 0.0609
_refine_ls_shift/su_max 0.008
_refine_ls_shift/su_mean 0.000
_refine_ls_structure_factor_coef Fsqd
_refine_ls_weighting_details 'calc w=1/[\s^2^(Fo^2^)+(0.1269P)^2^+0.0000P] where P=(Fo^2^+2Fc^2^)/3'
_refine_ls_weighting_scheme calc
_refine_ls_wR_factor_gt 0.1590
_refine_ls_wR_factor_ref 0.1663
_reflns_number_gt 6307
_reflns_number_total 7579
_reflns_threshold_expression >2sigma(I)
_cod_data_source_file b805410j.txt
_cod_data_source_block lk260705
_cod_depositor_comments
;
The following automatic conversions were performed:
'_exptl_absorpt_correction_type' value 'Numerical' changed to 'numerical'
according to '/home/saulius/struct/CIF-dictionaries/cif_core.dic'
dictionary named 'cif_core.dic' version 2.4.1 from 2010-06-29.

Automatic conversion script
Id: cif_fix_enum 1527 2010-12-29 10:47:43Z saulius 
;
_cod_original_cell_volume 3138.2(4)
_cod_original_sg_symbol_H-M P21/n
_cod_database_code 7004310

loop_
_symmetry_equiv_pos_as_xyz
'x, y, z'
'-x+1/2, y+1/2, -z+1/2'
'-x, -y, -z'
'x-1/2, -y-1/2, z-1/2'

loop_
_atom_site_label
_atom_site_type_symbol
_atom_site_fract_x
_atom_site_fract_y
_atom_site_fract_z
_atom_site_U_iso_or_equiv
_atom_site_adp_type
_atom_site_occupancy
_atom_site_symmetry_multiplicity
_atom_site_calc_flag
_atom_site_refinement_flags
_atom_site_disorder_assembly
_atom_site_disorder_group
Re1 Re 0.30434(2) 0.294257(7) 0.537510(17) 0.03091(13) Uani 1 1 d . . .
Br1 Br 0.23896(7) 0.53899(2) 0.07806(6) 0.04720(19) Uani 1 1 d . . .
C1 C 0.4562(7) 0.2542(2) 0.5917(5) 0.0426(14) Uani 1 1 d . . .
C2 C 0.2758(8) 0.2861(3) 0.6879(6) 0.0453(15) Uani 1 1 d . . .
C3 C 0.1210(7) 0.2007(2) 0.4292(6) 0.0353(12) Uani 1 1 d . . .
C4 C 0.0429(7) 0.1571(2) 0.3808(6) 0.0437(13) Uani 1 1 d . . .
H4A H 0.0932 0.1275 0.4147 0.066 Uiso 1 1 calc R . .
H4B H 0.0254 0.1567 0.2934 0.066 Uiso 1 1 calc R . .
H4C H -0.0425 0.1578 0.4016 0.066 Uiso 1 1 calc R . .
C5 C 0.4785(7) 0.3935(2) 0.5809(5) 0.0400(13) Uani 1 1 d . . .
C6 C 0.5590(9) 0.4377(3) 0.5874(7) 0.0573(19) Uani 1 1 d . . .
H6A H 0.6251 0.4395 0.6661 0.086 Uiso 1 1 calc R . .
H6B H 0.5006 0.4667 0.5760 0.086 Uiso 1 1 calc R . .
H6C H 0.6057 0.4368 0.5246 0.086 Uiso 1 1 calc R . .
C7 C -0.0798(6) 0.4582(2) 0.5506(5) 0.0341(11) Uani 1 1 d . . .
C8 C -0.0405(6) 0.3979(2) 0.4351(5) 0.0325(11) Uani 1 1 d . . .
C9 C 0.0723(6) 0.3798(2) 0.5178(5) 0.0316(10) Uani 1 1 d . . .
C10 C 0.1173(6) 0.4045(2) 0.6323(5) 0.0342(11) Uani 1 1 d . . .
C11 C 0.0421(6) 0.3336(2) 0.3607(5) 0.0335(11) Uani 1 1 d . . .
H11A H 0.0517 0.3083 0.3072 0.040 Uiso 1 1 calc R . .
C12 C -0.1660(6) 0.3725(3) 0.2228(5) 0.0424(13) Uani 1 1 d . . .
H12A H -0.1390 0.3540 0.1596 0.051 Uiso 1 1 calc R . .
H12B H -0.1770 0.4075 0.1981 0.051 Uiso 1 1 calc R . .
C13 C -0.2986(7) 0.3528(3) 0.2326(7) 0.0519(17) Uani 1 1 d . . .
H13A H -0.3287 0.3723 0.2914 0.062 Uiso 1 1 calc R . .
H13B H -0.2880 0.3183 0.2584 0.062 Uiso 1 1 calc R . .
H13C H -0.3653 0.3551 0.1544 0.062 Uiso 1 1 calc R . .
C14 C 0.3192(6) 0.3938(2) 0.0734(5) 0.0371(12) Uani 1 1 d . . .
C15 C 0.3429(6) 0.3229(2) 0.1683(5) 0.0324(11) Uani 1 1 d . . .
C16 C 0.3204(6) 0.3406(2) 0.2731(5) 0.0320(11) Uani 1 1 d . . .
C17 C 0.2949(6) 0.3930(2) 0.2783(5) 0.0339(11) Uani 1 1 d . . .
C18 C 0.3544(6) 0.2623(2) 0.2970(5) 0.0351(11) Uani 1 1 d . . .
H18A H 0.3643 0.2303 0.3310 0.042 Uiso 1 1 calc R . .
C19 C 0.3921(8) 0.2368(2) 0.0997(6) 0.0476(15) Uani 1 1 d . . .
H19A H 0.4093 0.2551 0.0316 0.057 Uiso 1 1 calc R . .
H19B H 0.4741 0.2179 0.1386 0.057 Uiso 1 1 calc R . .
C20 C 0.2810(11) 0.2024(4) 0.0535(11) 0.083(4) Uani 1 1 d . . .
H20A H 0.2703 0.1814 0.1189 0.124 Uiso 1 1 calc R . .
H20B H 0.3004 0.1819 -0.0091 0.124 Uiso 1 1 calc R . .
H20C H 0.1980 0.2210 0.0199 0.124 Uiso 1 1 calc R . .
C21 C -0.0115(9) 0.6395(4) 0.0950(10) 0.073(2) Uani 1 1 d . . .
H21A H -0.0590 0.6698 0.1043 0.110 Uiso 1 1 calc R . .
H21B H -0.0412 0.6126 0.1378 0.110 Uiso 1 1 calc R . .
H21C H -0.0311 0.6312 0.0097 0.110 Uiso 1 1 calc R . .
C22 C 0.6116(9) 0.4907(3) 0.2134(7) 0.060(2) Uani 1 1 d . . .
H22A H 0.5656 0.5226 0.2006 0.090 Uiso 1 1 calc R . .
H22B H 0.5584 0.4664 0.1579 0.090 Uiso 1 1 calc R . .
H22C H 0.7001 0.4940 0.1990 0.090 Uiso 1 1 calc R . .
N1 N 0.1823(5) 0.2346(2) 0.4696(4) 0.0350(10) Uani 1 1 d . . .
N2 N 0.4179(5) 0.35831(19) 0.5744(4) 0.0351(10) Uani 1 1 d . . .
N3 N 0.1244(5) 0.34047(18) 0.4702(4) 0.0337(10) Uani 1 1 d . . .
N4 N 0.3280(5) 0.30198(18) 0.3528(4) 0.0317(10) Uani 1 1 d . . .
N5 N 0.0317(5) 0.44358(18) 0.6389(4) 0.0377(10) Uani 1 1 d . . .
H5C H 0.0511 0.4605 0.7062 0.045 Uiso 1 1 calc R . .
N6 N -0.1211(5) 0.43584(19) 0.4453(4) 0.0373(10) Uani 1 1 d . . .
N7 N -0.0591(5) 0.36853(18) 0.3358(4) 0.0352(10) Uani 1 1 d . . .
N8 N -0.1492(6) 0.4973(2) 0.5727(5) 0.0465(13) Uani 1 1 d . . .
H8C H -0.2208 0.5076 0.5177 0.056 Uiso 1 1 calc R . .
H8D H -0.1231 0.5125 0.6422 0.056 Uiso 1 1 calc R . .
N9 N 0.2975(6) 0.41583(19) 0.1714(4) 0.0393(11) Uani 1 1 d . . .
H9C H 0.2835 0.4478 0.1670 0.047 Uiso 1 1 calc R . .
N10 N 0.3434(5) 0.34654(18) 0.0675(4) 0.0357(10) Uani 1 1 d . . .
N11 N 0.3659(5) 0.27241(18) 0.1867(4) 0.0367(10) Uani 1 1 d . . .
N12 N 0.3150(6) 0.4243(2) -0.0216(4) 0.0450(13) Uani 1 1 d . . .
H12C H 0.3285 0.4122 -0.0877 0.054 Uiso 1 1 calc R . .
H12D H 0.2987 0.4559 -0.0166 0.054 Uiso 1 1 calc R . .
O1 O 0.5485(5) 0.2275(2) 0.6278(4) 0.0533(12) Uani 1 1 d . . .
O2 O 0.2595(6) 0.2788(2) 0.7838(4) 0.0558(13) Uani 1 1 d . . .
O3 O 0.2150(5) 0.39557(17) 0.7168(4) 0.0423(10) Uani 1 1 d . . .
O4 O 0.2711(5) 0.41726(16) 0.3594(4) 0.0446(10) Uani 1 1 d . . .
O5 O 0.1257(8) 0.6465(3) 0.1420(11) 0.119(4) Uani 1 1 d . . .
O6 O 0.6272(7) 0.4753(3) 0.3310(5) 0.0697(17) Uani 1 1 d . . .
H6 H 0.6636 0.4474 0.3411 0.105 Uiso 1 1 calc R . .
O7 O 0.0119(6) 0.5058(2) 0.8304(4) 0.0529(12) Uani 1 1 d . . .

loop_
_atom_site_aniso_label
_atom_site_aniso_U_11
_atom_site_aniso_U_22
_atom_site_aniso_U_33
_atom_site_aniso_U_23
_atom_site_aniso_U_13
_atom_site_aniso_U_12
Re1 0.03225(18) 0.03231(18) 0.02823(17) 0.00215(6) 0.00844(10) -0.00031(7)
Br1 0.0486(4) 0.0399(3) 0.0511(4) -0.0027(2) 0.0105(3) -0.0004(3)
C1 0.049(4) 0.045(3) 0.032(3) 0.003(2) 0.008(2) -0.008(3)
C2 0.042(4) 0.043(3) 0.046(4) -0.003(3) 0.004(3) -0.009(3)
C3 0.037(3) 0.034(3) 0.037(3) 0.000(2) 0.012(2) -0.001(2)
C4 0.038(3) 0.043(3) 0.049(3) -0.011(3) 0.010(2) -0.009(3)
C5 0.042(3) 0.045(3) 0.033(3) 0.000(2) 0.010(2) -0.006(3)
C6 0.067(5) 0.051(4) 0.055(4) -0.001(3) 0.020(3) -0.024(4)
C7 0.035(3) 0.032(2) 0.039(3) -0.001(2) 0.016(2) -0.002(2)
C8 0.037(3) 0.032(2) 0.030(2) -0.0030(19) 0.012(2) -0.001(2)
C9 0.034(3) 0.030(2) 0.032(2) -0.0020(19) 0.012(2) 0.001(2)
C10 0.037(3) 0.036(3) 0.032(2) -0.002(2) 0.014(2) -0.001(2)
C11 0.032(3) 0.037(3) 0.031(2) -0.004(2) 0.007(2) 0.003(2)
C12 0.040(3) 0.051(3) 0.032(3) 0.001(2) 0.004(2) 0.010(3)
C13 0.042(4) 0.057(4) 0.050(4) -0.005(3) 0.001(3) 0.002(3)
C14 0.040(3) 0.038(3) 0.035(3) 0.000(2) 0.014(2) -0.001(2)
C15 0.031(3) 0.030(3) 0.039(3) -0.003(2) 0.014(2) 0.000(2)
C16 0.034(3) 0.031(2) 0.032(2) 0.0018(19) 0.010(2) 0.002(2)
C17 0.038(3) 0.037(3) 0.027(2) 0.0018(19) 0.008(2) 0.001(2)
C18 0.040(3) 0.034(3) 0.035(3) 0.000(2) 0.017(2) 0.004(2)
C19 0.064(4) 0.036(3) 0.052(3) -0.001(3) 0.031(3) 0.009(3)
C20 0.071(7) 0.085(7) 0.100(8) -0.058(6) 0.037(6) -0.011(5)
C21 0.056(5) 0.058(5) 0.107(7) -0.005(5) 0.027(5) -0.006(4)
C22 0.057(5) 0.073(5) 0.048(4) 0.009(3) 0.011(3) 0.002(4)
N1 0.033(3) 0.041(3) 0.033(2) -0.0007(18) 0.0124(19) 0.0068(19)
N2 0.034(3) 0.039(2) 0.032(2) 0.0032(18) 0.0079(18) 0.001(2)
N3 0.035(3) 0.034(2) 0.031(2) 0.0006(17) 0.0065(18) 0.0016(19)
N4 0.038(3) 0.034(2) 0.025(2) 0.0046(17) 0.0120(18) 0.0016(19)
N5 0.043(3) 0.035(2) 0.037(2) -0.0057(18) 0.014(2) 0.001(2)
N6 0.035(3) 0.040(3) 0.037(2) -0.0003(19) 0.0106(19) 0.005(2)
N7 0.042(3) 0.034(2) 0.028(2) -0.0054(18) 0.0088(18) 0.000(2)
N8 0.045(3) 0.044(3) 0.054(3) -0.012(2) 0.019(3) 0.002(2)
N9 0.053(3) 0.035(2) 0.031(2) 0.0016(18) 0.015(2) 0.006(2)
N10 0.040(3) 0.035(2) 0.034(2) 0.0015(19) 0.014(2) 0.003(2)
N11 0.043(3) 0.031(2) 0.039(2) -0.0011(19) 0.017(2) 0.006(2)
N12 0.067(4) 0.041(3) 0.030(2) 0.0031(19) 0.018(2) 0.002(3)
O1 0.040(3) 0.064(3) 0.055(3) 0.024(2) 0.011(2) 0.016(2)
O2 0.073(4) 0.067(3) 0.033(2) 0.003(2) 0.023(2) -0.014(3)
O3 0.042(2) 0.049(2) 0.0340(19) -0.0065(17) 0.0069(17) 0.0009(19)
O4 0.064(3) 0.039(2) 0.035(2) -0.0005(16) 0.0199(19) 0.011(2)
O5 0.055(4) 0.059(4) 0.228(11) -0.052(5) 0.012(5) -0.006(3)
O6 0.064(4) 0.092(5) 0.056(3) 0.017(3) 0.020(3) 0.023(3)
O7 0.060(3) 0.058(3) 0.044(2) -0.010(2) 0.019(2) -0.003(2)

loop_
_atom_type_symbol
_atom_type_description
_atom_type_scat_dispersion_real
_atom_type_scat_dispersion_imag
_atom_type_scat_source
C C 0.0033 0.0016 'International Tables Vol C Tables 4.2.6.8 and 6.1.1.4'
H H 0.0000 0.0000 'International Tables Vol C Tables 4.2.6.8 and 6.1.1.4'
N N 0.0061 0.0033 'International Tables Vol C Tables 4.2.6.8 and 6.1.1.4'
O O 0.0106 0.0060 'International Tables Vol C Tables 4.2.6.8 and 6.1.1.4'
Br Br -0.2901 2.4595 'International Tables Vol C Tables 4.2.6.8 and 6.1.1.4'
Re Re -1.0185 7.2310 'International Tables Vol C Tables 4.2.6.8 and 6.1.1.4'

loop_
_geom_angle_atom_site_label_1
_geom_angle_atom_site_label_2
_geom_angle_atom_site_label_3
_geom_angle
_geom_angle_site_symmetry_1
_geom_angle_site_symmetry_3
_geom_angle_publ_flag
C2 Re1 C1 87.2(3) . . ?
C2 Re1 N1 91.5(2) . . ?
C1 Re1 N1 92.4(2) . . ?
C2 Re1 N2 97.7(2) . . ?
C1 Re1 N2 92.4(2) . . ?
N1 Re1 N2 169.89(18) . . ?
C2 Re1 N3 93.6(3) . . ?
C1 Re1 N3 178.8(2) . . ?
N1 Re1 N3 86.69(18) . . ?
N2 Re1 N3 88.41(18) . . ?
C2 Re1 N4 176.9(2) . . ?
C1 Re1 N4 94.2(2) . . ?
N1 Re1 N4 85.71(18) . . ?
N2 Re1 N4 85.05(18) . . ?
N3 Re1 N4 84.94(18) . . ?
O1 C1 Re1 177.0(6) . . ?
O2 C2 Re1 177.2(7) . . ?
N1 C3 C4 178.5(7) . . ?
C3 C4 H4A 109.5 . . ?
C3 C4 H4B 109.5 . . ?
H4A C4 H4B 109.5 . . ?
C3 C4 H4C 109.5 . . ?
H4A C4 H4C 109.5 . . ?
H4B C4 H4C 109.5 . . ?
N2 C5 C6 178.2(8) . . ?
C5 C6 H6A 109.5 . . ?
C5 C6 H6B 109.5 . . ?
H6A C6 H6B 109.5 . . ?
C5 C6 H6C 109.5 . . ?
H6A C6 H6C 109.5 . . ?
H6B C6 H6C 109.5 . . ?
N6 C7 N8 118.8(6) . . ?
N6 C7 N5 123.1(5) . . ?
N8 C7 N5 118.0(5) . . ?
N6 C8 N7 124.7(5) . . ?
N6 C8 C9 129.4(5) . . ?
N7 C8 C9 105.9(5) . . ?
N3 C9 C8 110.3(5) . . ?
N3 C9 C10 131.6(5) . . ?
C8 C9 C10 118.1(5) . . ?
O3 C10 N5 120.2(5) . . ?
O3 C10 C9 129.1(6) . . ?
N5 C10 C9 110.7(5) . . ?
N3 C11 N7 110.7(5) . . ?
N3 C11 H11A 124.7 . . ?
N7 C11 H11A 124.7 . . ?
N7 C12 C13 112.7(5) . . ?
N7 C12 H12A 109.1 . . ?
C13 C12 H12A 109.1 . . ?
N7 C12 H12B 109.1 . . ?
C13 C12 H12B 109.1 . . ?
H12A C12 H12B 107.8 . . ?
C12 C13 H13A 109.5 . . ?
C12 C13 H13B 109.5 . . ?
H13A C13 H13B 109.5 . . ?
C12 C13 H13C 109.5 . . ?
H13A C13 H13C 109.5 . . ?
H13B C13 H13C 109.5 . . ?
N10 C14 N9 123.5(6) . . ?
N10 C14 N12 120.8(6) . . ?
N9 C14 N12 115.7(6) . . ?
N10 C15 C16 130.0(5) . . ?
N10 C15 N11 124.4(5) . . ?
C16 C15 N11 105.7(5) . . ?
C15 C16 N4 109.2(5) . . ?
C15 C16 C17 117.0(5) . . ?
N4 C16 C17 133.7(5) . . ?
O4 C17 N9 120.0(5) . . ?
O4 C17 C16 129.5(5) . . ?
N9 C17 C16 110.5(5) . . ?
N4 C18 N11 112.6(5) . . ?
N4 C18 H18A 123.7 . . ?
N11 C18 H18A 123.7 . . ?
C20 C19 N11 113.2(7) . . ?
C20 C19 H19A 108.9 . . ?
N11 C19 H19A 108.9 . . ?
C20 C19 H19B 108.9 . . ?
N11 C19 H19B 108.9 . . ?
H19A C19 H19B 107.8 . . ?
C19 C20 H20A 109.5 . . ?
C19 C20 H20B 109.5 . . ?
H20A C20 H20B 109.5 . . ?
C19 C20 H20C 109.5 . . ?
H20A C20 H20C 109.5 . . ?
H20B C20 H20C 109.5 . . ?
O5 C21 H21A 109.5 . . ?
O5 C21 H21B 109.5 . . ?
H21A C21 H21B 109.5 . . ?
O5 C21 H21C 109.5 . . ?
H21A C21 H21C 109.5 . . ?
H21B C21 H21C 109.5 . . ?
O6 C22 H22A 109.5 . . ?
O6 C22 H22B 109.5 . . ?
H22A C22 H22B 109.5 . . ?
O6 C22 H22C 109.5 . . ?
H22A C22 H22C 109.5 . . ?
H22B C22 H22C 109.5 . . ?
C3 N1 Re1 175.8(5) . . ?
C5 N2 Re1 172.1(5) . . ?
C11 N3 C9 105.7(5) . . ?
C11 N3 Re1 121.0(4) . . ?
C9 N3 Re1 133.2(4) . . ?
C18 N4 C16 105.7(5) . . ?
C18 N4 Re1 119.1(4) . . ?
C16 N4 Re1 135.2(4) . . ?
C7 N5 C10 126.4(5) . . ?
C7 N5 H5C 116.8 . . ?
C10 N5 H5C 116.8 . . ?
C7 N6 C8 112.3(5) . . ?
C8 N7 C11 107.4(5) . . ?
C8 N7 C12 127.3(5) . . ?
C11 N7 C12 125.3(5) . . ?
C7 N8 H8C 120.0 . . ?
C7 N8 H8D 120.0 . . ?
H8C N8 H8D 120.0 . . ?
C14 N9 C17 126.7(5) . . ?
C14 N9 H9C 116.6 . . ?
C17 N9 H9C 116.6 . . ?
C14 N10 C15 112.2(5) . . ?
C18 N11 C15 106.8(5) . . ?
C18 N11 C19 126.8(5) . . ?
C15 N11 C19 126.4(5) . . ?
C14 N12 H12C 120.0 . . ?
C14 N12 H12D 120.0 . . ?
H12C N12 H12D 120.0 . . ?
C22 O6 H6 109.5 . . ?

loop_
_geom_bond_atom_site_label_1
_geom_bond_atom_site_label_2
_geom_bond_distance
_geom_bond_site_symmetry_2
_geom_bond_publ_flag
Re1 C2 1.862(8) . ?
Re1 C1 1.873(7) . ?
Re1 N1 2.072(6) . ?
Re1 N2 2.077(5) . ?
Re1 N3 2.204(5) . ?
Re1 N4 2.233(5) . ?
C1 O1 1.181(8) . ?
C2 O2 1.187(9) . ?
C3 N1 1.144(8) . ?
C3 C4 1.455(8) . ?
C4 H4A 0.9800 . ?
C4 H4B 0.9800 . ?
C4 H4C 0.9800 . ?
C5 N2 1.134(8) . ?
C5 C6 1.453(9) . ?
C6 H6A 0.9800 . ?
C6 H6B 0.9800 . ?
C6 H6C 0.9800 . ?
C7 N6 1.326(7) . ?
C7 N8 1.346(8) . ?
C7 N5 1.375(8) . ?
C8 N6 1.352(7) . ?
C8 N7 1.370(7) . ?
C8 C9 1.382(8) . ?
C9 N3 1.379(7) . ?
C9 C10 1.446(7) . ?
C10 O3 1.224(7) . ?
C10 N5 1.398(7) . ?
C11 N3 1.334(7) . ?
C11 N7 1.383(7) . ?
C11 H11A 0.9500 . ?
C12 N7 1.469(7) . ?
C12 C13 1.507(10) . ?
C12 H12A 0.9900 . ?
C12 H12B 0.9900 . ?
C13 H13A 0.9800 . ?
C13 H13B 0.9800 . ?
C13 H13C 0.9800 . ?
C14 N10 1.314(8) . ?
C14 N9 1.357(8) . ?
C14 N12 1.368(8) . ?
C15 N10 1.336(7) . ?
C15 C16 1.386(7) . ?
C15 N11 1.397(7) . ?
C16 N4 1.387(7) . ?
C16 C17 1.449(8) . ?
C17 O4 1.228(7) . ?
C17 N9 1.394(7) . ?
C18 N4 1.323(7) . ?
C18 N11 1.345(7) . ?
C18 H18A 0.9500 . ?
C19 C20 1.464(12) . ?
C19 N11 1.476(8) . ?
C19 H19A 0.9900 . ?
C19 H19B 0.9900 . ?
C20 H20A 0.9800 . ?
C20 H20B 0.9800 . ?
C20 H20C 0.9800 . ?
C21 O5 1.389(11) . ?
C21 H21A 0.9800 . ?
C21 H21B 0.9800 . ?
C21 H21C 0.9800 . ?
C22 O6 1.393(9) . ?
C22 H22A 0.9800 . ?
C22 H22B 0.9800 . ?
C22 H22C 0.9800 . ?
N5 H5C 0.8800 . ?
N8 H8C 0.8800 . ?
N8 H8D 0.8800 . ?
N9 H9C 0.8800 . ?
N12 H12C 0.8800 . ?
N12 H12D 0.8800 . ?
O6 H6 0.8400 . ?

loop_
_geom_torsion_atom_site_label_1
_geom_torsion_atom_site_label_2
_geom_torsion_atom_site_label_3
_geom_torsion_atom_site_label_4
_geom_torsion
_geom_torsion_site_symmetry_1
_geom_torsion_site_symmetry_2
_geom_torsion_site_symmetry_3
_geom_torsion_site_symmetry_4
_geom_torsion_publ_flag
C2 Re1 C1 O1 47(11) . . . . ?
N1 Re1 C1 O1 -44(11) . . . . ?
N2 Re1 C1 O1 145(11) . . . . ?
N3 Re1 C1 O1 -86(16) . . . . ?
N4 Re1 C1 O1 -130(11) . . . . ?
C1 Re1 C2 O2 -37(13) . . . . ?
N1 Re1 C2 O2 55(13) . . . . ?
N2 Re1 C2 O2 -129(13) . . . . ?
N3 Re1 C2 O2 142(13) . . . . ?
N4 Re1 C2 O2 79(15) . . . . ?
N6 C8 C9 N3 -179.9(6) . . . . ?
N7 C8 C9 N3 1.0(6) . . . . ?
N6 C8 C9 C10 -1.9(9) . . . . ?
N7 C8 C9 C10 179.0(5) . . . . ?
N3 C9 C10 O3 -0.9(11) . . . . ?
C8 C9 C10 O3 -178.4(6) . . . . ?
N3 C9 C10 N5 178.9(6) . . . . ?
C8 C9 C10 N5 1.3(7) . . . . ?
N10 C15 C16 N4 179.0(6) . . . . ?
N11 C15 C16 N4 -0.7(7) . . . . ?
N10 C15 C16 C17 -0.9(10) . . . . ?
N11 C15 C16 C17 179.4(5) . . . . ?
C15 C16 C17 O4 179.2(6) . . . . ?
N4 C16 C17 O4 -0.7(12) . . . . ?
C15 C16 C17 N9 0.3(8) . . . . ?
N4 C16 C17 N9 -179.6(6) . . . . ?
C4 C3 N1 Re1 122(26) . . . . ?
C2 Re1 N1 C3 -133(7) . . . . ?
C1 Re1 N1 C3 -45(7) . . . . ?
N2 Re1 N1 C3 73(7) . . . . ?
N3 Re1 N1 C3 134(7) . . . . ?
N4 Re1 N1 C3 49(7) . . . . ?
C6 C5 N2 Re1 -58(25) . . . . ?
C2 Re1 N2 C5 -171(4) . . . . ?
C1 Re1 N2 C5 101(4) . . . . ?
N1 Re1 N2 C5 -17(5) . . . . ?
N3 Re1 N2 C5 -78(4) . . . . ?
N4 Re1 N2 C5 7(4) . . . . ?
N7 C11 N3 C9 1.8(7) . . . . ?
N7 C11 N3 Re1 -176.7(4) . . . . ?
C8 C9 N3 C11 -1.7(7) . . . . ?
C10 C9 N3 C11 -179.4(6) . . . . ?
C8 C9 N3 Re1 176.4(4) . . . . ?
C10 C9 N3 Re1 -1.3(10) . . . . ?
C2 Re1 N3 C11 -136.3(5) . . . . ?
C1 Re1 N3 C11 -3(11) . . . . ?
N1 Re1 N3 C11 -45.1(5) . . . . ?
N2 Re1 N3 C11 126.1(5) . . . . ?
N4 Re1 N3 C11 40.9(5) . . . . ?
C2 Re1 N3 C9 45.7(6) . . . . ?
C1 Re1 N3 C9 179(100) . . . . ?
N1 Re1 N3 C9 137.0(5) . . . . ?
N2 Re1 N3 C9 -51.9(5) . . . . ?
N4 Re1 N3 C9 -137.0(5) . . . . ?
N11 C18 N4 C16 0.6(7) . . . . ?
N11 C18 N4 Re1 179.9(4) . . . . ?
C15 C16 N4 C18 0.1(7) . . . . ?
C17 C16 N4 C18 -180.0(7) . . . . ?
C15 C16 N4 Re1 -179.1(4) . . . . ?
C17 C16 N4 Re1 0.8(11) . . . . ?
C2 Re1 N4 C18 -71(5) . . . . ?
C1 Re1 N4 C18 45.5(5) . . . . ?
N1 Re1 N4 C18 -46.6(5) . . . . ?
N2 Re1 N4 C18 137.5(5) . . . . ?
N3 Re1 N4 C18 -133.7(5) . . . . ?
C2 Re1 N4 C16 108(5) . . . . ?
C1 Re1 N4 C16 -135.4(6) . . . . ?
N1 Re1 N4 C16 132.5(6) . . . . ?
N2 Re1 N4 C16 -43.3(6) . . . . ?
N3 Re1 N4 C16 45.5(6) . . . . ?
N6 C7 N5 C10 0.6(9) . . . . ?
N8 C7 N5 C10 -179.1(6) . . . . ?
O3 C10 N5 C7 178.9(6) . . . . ?
C9 C10 N5 C7 -0.9(8) . . . . ?
N8 C7 N6 C8 178.9(5) . . . . ?
N5 C7 N6 C8 -0.7(8) . . . . ?
N7 C8 N6 C7 -179.6(5) . . . . ?
C9 C8 N6 C7 1.4(9) . . . . ?
N6 C8 N7 C11 -179.1(6) . . . . ?
C9 C8 N7 C11 0.1(6) . . . . ?
N6 C8 N7 C12 0.7(10) . . . . ?
C9 C8 N7 C12 179.9(6) . . . . ?
N3 C11 N7 C8 -1.2(7) . . . . ?
N3 C11 N7 C12 179.0(6) . . . . ?
C13 C12 N7 C8 -76.5(8) . . . . ?
C13 C12 N7 C11 103.3(7) . . . . ?
N10 C14 N9 C17 -1.0(11) . . . . ?
N12 C14 N9 C17 179.1(6) . . . . ?
O4 C17 N9 C14 -178.5(6) . . . . ?
C16 C17 N9 C14 0.5(9) . . . . ?
N9 C14 N10 C15 0.5(9) . . . . ?
N12 C14 N10 C15 -179.7(6) . . . . ?
C16 C15 N10 C14 0.5(9) . . . . ?
N11 C15 N10 C14 -179.9(6) . . . . ?
N4 C18 N11 C15 -1.0(7) . . . . ?
N4 C18 N11 C19 -178.7(6) . . . . ?
N10 C15 N11 C18 -178.7(6) . . . . ?
C16 C15 N11 C18 1.0(6) . . . . ?
N10 C15 N11 C19 -1.0(10) . . . . ?
C16 C15 N11 C19 178.7(6) . . . . ?
C20 C19 N11 C18 67.3(10) . . . . ?
C20 C19 N11 C15 -109.9(9) . . . . ?
